data_7131997
loop_
_publ_author_name
'BARRIOS MORENO, LEONI ALEJANDRA ALEJANDRA'
'Teat, Simon'
'Roubeau, Olivier'
'Aromi, Guillem'

_publ_section_title
;
 A Supramolecular Helicate with Two Independent Fe(II) Switchable Centres
 and a [Fe(anilate)3]3&#x2212; Guest
;
_journal_name_full 'Chemical Communications'
_journal_paper_doi 10.1039/D3CC02278A
_journal_year 2023
_chemical_formula_moiety 'C84 H60 Fe2 N18, C18 H6 Fe O12, B F4, 1.386(C H4 O)'
_chemical_formula_sum 'C103.39 H71.55 B F4 Fe3 N18 O13.39'
_chemical_formula_weight 2034.50
_space_group_crystal_system cubic
_space_group_IT_number 198
_space_group_name_Hall 'P 2ac 2ab 3'
_space_group_name_H-M_alt 'P 21 3'
_atom_sites_solution_hydrogens mixed
_audit_creation_method SHELXL-2017/1
_audit_update_record
;
2023-07-19 deposited with the CCDC.	2023-08-03 downloaded from the CCDC.
;
_cell_angle_alpha 90
_cell_angle_beta 90
_cell_angle_gamma 90
_cell_formula_units_Z 4
_cell_length_a 21.692(3)
_cell_length_b 21.692(3)
_cell_length_c 21.692(3)
_cell_measurement_reflns_used 6138
_cell_measurement_temperature 360(2)
_cell_measurement_theta_max 32.59
_cell_measurement_theta_min 1.93
_cell_volume 10207(2)
_computing_cell_refinement XDS
_computing_data_collection 'autoPROC package'
_computing_data_reduction
;
autoPROC (Vonrhein, C., Flensburg, C., Keller, P., Sharff, A., Smart, O., Paciorek, W., Womack, T. & Bricogne, G. (2011). Acta Cryst. D67, 293-302)
XDS (Kabsch, W. (2010). Acta Cryst. D66, 125-132)
pointless (Evans, P.R. (2006). Acta Cryst. D62, 72-82)
aimless (Evans, P. R. and Murshudov, G. N., 2013)
ccp4 (Winn, M. D. et al., 2011)
;
_computing_structure_refinement 'SHELXL-2017/1 (Sheldrick, 2017)'
_computing_structure_solution 'SHELXT 2018/2 (Sheldrick, 2018)'
_diffrn_ambient_temperature 360(2)
_diffrn_measured_fraction_theta_full 1.000
_diffrn_measured_fraction_theta_max 1.000
_diffrn_measurement_device_type 'MD2M - Maatel + Dectris PILATUS 6M'
_diffrn_measurement_method '\w rotation'
_diffrn_radiation_monochromator 'silicon 111'
_diffrn_radiation_source 'ALBA XALOC beamline'
_diffrn_radiation_type synchrotron
_diffrn_radiation_wavelength 0.72932
_diffrn_reflns_av_R_equivalents 0.0531
_diffrn_reflns_av_unetI/netI 0.0240
_diffrn_reflns_Laue_measured_fraction_full 1.000
_diffrn_reflns_Laue_measured_fraction_max 1.000
_diffrn_reflns_limit_h_max 29
_diffrn_reflns_limit_h_min -29
_diffrn_reflns_limit_k_max 29
_diffrn_reflns_limit_k_min -29
_diffrn_reflns_limit_l_max 29
_diffrn_reflns_limit_l_min -29
_diffrn_reflns_number 165683
_diffrn_reflns_point_group_measured_fraction_full 0.999
_diffrn_reflns_point_group_measured_fraction_max 0.999
_diffrn_reflns_theta_full 29.518
_diffrn_reflns_theta_max 29.518
_diffrn_reflns_theta_min 1.927
_exptl_absorpt_coefficient_mu 0.530
_exptl_absorpt_correction_T_max 1.0
_exptl_absorpt_correction_T_min 0.94
_exptl_absorpt_correction_type multi-scan
_exptl_absorpt_process_details XDS/XSCALE
_exptl_crystal_colour 'dark orange'
_exptl_crystal_density_diffrn 1.324
_exptl_crystal_description block
_exptl_crystal_F_000 4176
_exptl_crystal_size_max 0.250
_exptl_crystal_size_mid 0.200
_exptl_crystal_size_min 0.200
_refine_diff_density_max 0.314
_refine_diff_density_min -0.305
_refine_diff_density_rms 0.057
_refine_ls_abs_structure_details
;
 Flack x determined using 3535 quotients [(I+)-(I-)]/[(I+)+(I-)]
 (Parsons, Flack and Wagner, Acta Cryst. B69 (2013) 249-259).
;
_refine_ls_abs_structure_Flack 0.094(4)
_refine_ls_extinction_coef 0.0172(14)
_refine_ls_extinction_expression Fc^*^=kFc[1+0.001xFc^2^\l^3^/sin(2\q)]^-1/4^
_refine_ls_extinction_method 'SHELXL-2017/1 (Sheldrick 2017)'
_refine_ls_goodness_of_fit_ref 1.048
_refine_ls_hydrogen_treatment mixed
_refine_ls_matrix_type full
_refine_ls_number_parameters 477
_refine_ls_number_reflns 8828
_refine_ls_number_restraints 84
_refine_ls_restrained_S_all 1.055
_refine_ls_R_factor_all 0.0472
_refine_ls_R_factor_gt 0.0455
_refine_ls_shift/su_max 0.001
_refine_ls_shift/su_mean 0.000
_refine_ls_structure_factor_coef Fsqd
_refine_ls_weighting_details 'w=1/[\s^2^(Fo^2^)+(0.1134P)^2^+0.0118P] where P=(Fo^2^+2Fc^2^)/3'
_refine_ls_weighting_scheme calc
_refine_ls_wR_factor_gt 0.1342
_refine_ls_wR_factor_ref 0.1373
_reflns_Friedel_coverage 0.860
_reflns_Friedel_fraction_full 0.999
_reflns_Friedel_fraction_max 0.999
_reflns_number_gt 8073
_reflns_number_total 8828
_reflns_threshold_expression 'I > 2\s(I)'
_cod_data_source_file d3cc02278a2.cif
_cod_data_source_block lb2205_fresh1_360K
_cod_original_cell_volume 10207(4)
_cod_database_code 7131997
_shelx_shelxl_version_number 2017/1
_shelx_space_group_comment
;
The symmetry employed for this shelxl refinement is uniquely defined
by the following loop, which should always be used as a source of
symmetry information in preference to the above space-group names.
They are only intended as comments.
;
_shelx_estimated_absorpt_t_min 0.879
_shelx_estimated_absorpt_t_max 0.901

loop_
_space_group_symop_operation_xyz
'x, y, z'
'-x+1/2, -y, z+1/2'
'-x, y+1/2, -z+1/2'
'x+1/2, -y+1/2, -z'
'z, x, y'
'z+1/2, -x+1/2, -y'
'-z+1/2, -x, y+1/2'
'-z, x+1/2, -y+1/2'
'y, z, x'
'-y, z+1/2, -x+1/2'
'y+1/2, -z+1/2, -x'
'-y+1/2, -z, x+1/2'

loop_
_atom_site_label
_atom_site_type_symbol
_atom_site_fract_x
_atom_site_fract_y
_atom_site_fract_z
_atom_site_U_iso_or_equiv
_atom_site_adp_type
_atom_site_occupancy
_atom_site_site_symmetry_order
_atom_site_calc_flag
_atom_site_refinement_flags_posn
_atom_site_refinement_flags_adp
_atom_site_refinement_flags_occupancy
_atom_site_disorder_assembly
_atom_site_disorder_group
Fe1 Fe 0.29752(2) 0.29752(2) 0.29752(2) 0.07502(16) Uani 1 3 d S T P . .
Fe2 Fe 0.58188(2) 0.58188(2) 0.58188(2) 0.08206(18) Uani 1 3 d S T P . .
N1 N 0.22914(12) 0.33153(11) 0.24255(11) 0.0858(5) Uani 1 1 d . . . . .
N2 N 0.25988(10) 0.35948(11) 0.35421(10) 0.0803(4) Uani 1 1 d . . . . .
N3 N 0.26552(10) 0.37499(12) 0.41443(11) 0.0830(5) Uani 1 1 d D . . . .
H3 H 0.2964(19) 0.367(3) 0.440(2) 0.124 Uiso 1 1 d D U . . .
N4 N 0.47323(12) 0.49147(14) 0.61950(11) 0.0898(6) Uani 1 1 d D . . . .
H4 H 0.449(2) 0.501(3) 0.5878(19) 0.135 Uiso 1 1 d D U . . .
N5 N 0.53200(11) 0.51052(13) 0.62110(11) 0.0879(5) Uani 1 1 d . . . . .
N6 N 0.64349(14) 0.54699(15) 0.64860(16) 0.1012(6) Uani 1 1 d . . . . .
C1 C 0.2161(2) 0.31523(17) 0.18446(15) 0.1009(8) Uani 1 1 d . . . . .
H1A H 0.241518 0.287068 0.164517 0.121 Uiso 1 1 calc R U . . .
C2 C 0.1657(3) 0.3391(2) 0.15321(19) 0.1219(13) Uani 1 1 d . . . . .
H2A H 0.157403 0.326689 0.113032 0.146 Uiso 1 1 calc R U . . .
C3 C 0.1287(3) 0.3807(2) 0.1815(2) 0.1328(16) Uani 1 1 d . . . . .
H3B H 0.094445 0.396553 0.161061 0.159 Uiso 1 1 calc R U . . .
C4 C 0.1418(2) 0.3990(2) 0.2395(2) 0.1177(12) Uani 1 1 d . . . . .
H4B H 0.117684 0.428835 0.258651 0.141 Uiso 1 1 calc R U . . .
C5 C 0.19131(14) 0.37306(14) 0.27030(14) 0.0899(6) Uani 1 1 d . . . . .
C6 C 0.20822(13) 0.38587(13) 0.33436(13) 0.0859(6) Uani 1 1 d . . . . .
C7 C 0.18054(14) 0.41976(16) 0.38081(17) 0.0945(7) Uani 1 1 d . . . . .
H7A H 0.144296 0.442519 0.378263 0.113 Uiso 1 1 calc R U . . .
C8 C 0.21841(12) 0.41259(14) 0.43217(14) 0.0868(6) Uani 1 1 d . . . . .
C9 C 0.21235(13) 0.43755(16) 0.49477(15) 0.0924(7) Uani 1 1 d . . . . .
C10 C 0.16462(18) 0.4794(3) 0.5054(2) 0.1214(13) Uani 1 1 d . . . . .
H10A H 0.138750 0.491942 0.473592 0.146 Uiso 1 1 calc R U . . .
C11 C 0.1568(2) 0.5021(3) 0.5663(3) 0.146(2) Uani 1 1 d . . . . .
H11A H 0.125905 0.530596 0.574631 0.175 Uiso 1 1 calc R U . . .
C12 C 0.1943(2) 0.4823(4) 0.6124(2) 0.146(2) Uani 1 1 d . . . . .
H12A H 0.186979 0.495822 0.652429 0.175 Uiso 1 1 calc R U . . .
C13 C 0.24337(15) 0.4425(2) 0.60140(16) 0.1057(9) Uani 1 1 d . . . . .
C14 C 0.25090(14) 0.41969(18) 0.54157(15) 0.0960(7) Uani 1 1 d . . . . .
H14A H 0.282566 0.391967 0.533405 0.115 Uiso 1 1 calc R U . . .
C15 C 0.28905(17) 0.4282(2) 0.64864(15) 0.1078(10) Uani 1 1 d . . . . .
C16 C 0.2741(3) 0.4050(4) 0.7071(2) 0.161(3) Uani 1 1 d . . . . .
H16A H 0.233235 0.396847 0.717108 0.193 Uiso 1 1 calc R U . . .
C17 C 0.3196(3) 0.3944(4) 0.7492(2) 0.163(3) Uani 1 1 d . . . . .
H17A H 0.309710 0.376051 0.786698 0.196 Uiso 1 1 calc R U . . .
C18 C 0.3798(3) 0.4104(4) 0.7373(2) 0.141(2) Uani 1 1 d . . . . .
H18A H 0.409839 0.404512 0.767399 0.169 Uiso 1 1 calc R U . . .
C19 C 0.39594(17) 0.43512(19) 0.68065(15) 0.1009(8) Uani 1 1 d . . . . .
C20 C 0.35088(15) 0.44272(18) 0.63724(13) 0.0978(8) Uani 1 1 d . . . . .
H20A H 0.361708 0.458095 0.598716 0.117 Uiso 1 1 calc R U . . .
C21 C 0.45843(15) 0.45759(16) 0.67022(13) 0.0916(7) Uani 1 1 d . . . . .
C22 C 0.51126(17) 0.45526(17) 0.70625(16) 0.0986(8) Uani 1 1 d . . . . .
H22A H 0.516040 0.435409 0.743947 0.118 Uiso 1 1 calc R U . . .
C23 C 0.55512(15) 0.48846(15) 0.67456(15) 0.0920(6) Uani 1 1 d . . . . .
C24 C 0.61884(16) 0.50628(17) 0.68895(17) 0.0991(8) Uani 1 1 d . . . . .
C25 C 0.6499(3) 0.4818(3) 0.7373(3) 0.1379(18) Uani 1 1 d . . . . .
H25A H 0.631379 0.452975 0.763061 0.166 Uiso 1 1 calc R U . . .
C26 C 0.7107(3) 0.5013(3) 0.7473(4) 0.170(3) Uani 1 1 d . . . . .
H26A H 0.733069 0.486220 0.780631 0.204 Uiso 1 1 calc R U . . .
C27 C 0.7363(3) 0.5416(4) 0.7084(4) 0.164(3) Uani 1 1 d . . . . .
H27A H 0.776678 0.554554 0.714580 0.197 Uiso 1 1 calc R U . . .
C28 C 0.70254(19) 0.5643(3) 0.6587(3) 0.1314(15) Uani 1 1 d . . . . .
H28A H 0.721079 0.592061 0.631761 0.158 Uiso 1 1 calc R U . . .
Fe3 Fe 0.43887(2) 0.43887(2) 0.43887(2) 0.08316(18) Uani 1 3 d S T P . .
O1 O 0.38781(8) 0.36884(10) 0.47136(9) 0.0829(4) Uani 1 1 d . . . . .
O2 O 0.49889(9) 0.40792(10) 0.50104(10) 0.0877(5) Uani 1 1 d . . . . .
O3 O 0.51902(19) 0.2470(3) 0.6430(2) 0.180(2) Uani 1 1 d . . . . .
O4 O 0.4025(2) 0.2123(2) 0.6186(2) 0.175(2) Uani 1 1 d . U . . .
C29 C 0.41486(12) 0.33796(13) 0.51543(12) 0.0817(5) Uani 1 1 d . . . . .
C30 C 0.47903(12) 0.35897(13) 0.53089(13) 0.0839(5) Uani 1 1 d . . . . .
C31 C 0.51370(16) 0.3290(2) 0.57342(17) 0.1051(9) Uani 1 1 d . . . . .
H31A H 0.553286 0.342836 0.582331 0.126 Uiso 1 1 calc R U . . .
C32 C 0.4895(2) 0.2761(3) 0.6047(2) 0.1255(14) Uani 1 1 d . U . . .
C33 C 0.42372(19) 0.2557(2) 0.59040(19) 0.1178(12) Uani 1 1 d . U . . .
C34 C 0.38946(15) 0.28944(19) 0.54493(14) 0.0977(8) Uani 1 1 d . . . . .
H34A H 0.349276 0.277707 0.535685 0.117 Uiso 1 1 calc R U . . .
O1S O 0.0625(11) 0.6362(13) 0.4650(13) 0.300(13) Uani 0.462(15) 1 d D U P . .
H1S H 0.026966 0.626067 0.473121 0.450 Uiso 0.462(15) 1 d R U P . .
C1S C 0.0965(10) 0.6468(15) 0.5208(13) 0.240(13) Uani 0.462(15) 1 d D U P . .
H1S1 H 0.113870 0.687452 0.519928 0.360 Uiso 0.462(15) 1 d R U P . .
H1S2 H 0.128870 0.616922 0.524808 0.360 Uiso 0.462(15) 1 d R U P . .
H1S3 H 0.068840 0.643292 0.555208 0.360 Uiso 0.462(15) 1 d R U P . .
B1 B 0.1371(7) 0.1373(10) 0.1403(11) 0.161(4) Uani 0.3333 1 d D U P A -1
F1 F 0.1321(11) 0.1846(10) 0.1001(12) 0.210(9) Uani 0.3333 1 d D U P A -1
F2 F 0.1858(11) 0.1522(8) 0.1801(16) 0.228(8) Uani 0.3333 1 d D U P A -1
F3 F 0.0856(9) 0.1307(10) 0.1751(11) 0.181(7) Uani 0.3333 1 d D U P A -1
F4 F 0.1523(10) 0.0831(9) 0.1126(8) 0.187(7) Uani 0.3333 1 d D U P A -1

loop_
_atom_site_aniso_label
_atom_site_aniso_U_11
_atom_site_aniso_U_22
_atom_site_aniso_U_33
_atom_site_aniso_U_23
_atom_site_aniso_U_13
_atom_site_aniso_U_12
Fe1 0.07502(16) 0.07502(16) 0.07502(16) 0.00165(13) 0.00165(13) 0.00165(13)
Fe2 0.08206(18) 0.08206(18) 0.08206(18) 0.00472(15) 0.00472(15) 0.00472(15)
N1 0.0913(12) 0.0859(11) 0.0801(11) 0.0052(9) -0.0055(9) -0.0010(9)
N2 0.0748(9) 0.0879(11) 0.0782(10) 0.0016(8) 0.0007(8) 0.0026(8)
N3 0.0744(10) 0.0952(12) 0.0794(10) 0.0011(9) 0.0028(8) 0.0024(9)
N4 0.0838(12) 0.1092(16) 0.0763(10) 0.0018(10) 0.0046(9) 0.0038(11)
N5 0.0828(11) 0.1002(14) 0.0806(11) 0.0056(10) 0.0002(9) 0.0049(10)
N6 0.0875(13) 0.1050(17) 0.1110(17) 0.0062(14) -0.0054(13) 0.0058(12)
C1 0.123(2) 0.0974(17) 0.0827(14) 0.0033(12) -0.0131(15) 0.0058(16)
C2 0.152(3) 0.120(3) 0.0934(19) 0.0075(18) -0.032(2) 0.011(2)
C3 0.153(4) 0.128(3) 0.117(3) 0.006(2) -0.052(3) 0.033(3)
C4 0.127(3) 0.110(2) 0.116(2) 0.0007(19) -0.030(2) 0.025(2)
C5 0.0910(15) 0.0883(14) 0.0904(14) 0.0030(12) -0.0113(12) 0.0042(12)
C6 0.0830(13) 0.0872(13) 0.0875(13) 0.0013(11) -0.0050(11) 0.0053(11)
C7 0.0801(12) 0.0984(16) 0.1048(18) -0.0055(14) -0.0022(12) 0.0101(12)
C8 0.0742(11) 0.0947(14) 0.0915(14) -0.0041(12) 0.0066(10) 0.0004(10)
C9 0.0768(12) 0.1037(17) 0.0966(15) -0.0082(14) 0.0155(11) -0.0021(12)
C10 0.0909(18) 0.149(3) 0.124(3) -0.031(3) 0.0087(18) 0.020(2)
C11 0.113(3) 0.196(5) 0.128(3) -0.043(4) 0.015(2) 0.036(3)
C12 0.111(3) 0.220(6) 0.107(2) -0.047(3) 0.027(2) 0.014(3)
C13 0.0857(15) 0.140(3) 0.0914(16) -0.0113(17) 0.0234(13) -0.0098(16)
C14 0.0803(13) 0.117(2) 0.0909(15) -0.0116(14) 0.0162(11) -0.0065(13)
C15 0.0962(17) 0.145(3) 0.0820(14) -0.0070(17) 0.0227(13) -0.0146(18)
C16 0.124(3) 0.265(8) 0.093(2) 0.016(3) 0.033(2) -0.047(4)
C17 0.146(4) 0.248(8) 0.095(2) 0.042(4) 0.023(3) -0.042(4)
C18 0.124(3) 0.210(6) 0.0881(19) 0.031(3) 0.0037(19) -0.022(3)
C19 0.1061(19) 0.116(2) 0.0803(14) -0.0002(14) 0.0116(13) -0.0054(17)
C20 0.0916(15) 0.125(2) 0.0771(12) -0.0058(14) 0.0171(12) -0.0084(15)
C21 0.0956(16) 0.1011(17) 0.0781(13) 0.0017(12) 0.0015(11) -0.0004(13)
C22 0.1049(18) 0.1037(18) 0.0874(15) 0.0156(14) -0.0077(14) -0.0017(15)
C23 0.0923(15) 0.0942(15) 0.0896(14) 0.0097(12) -0.0066(12) 0.0067(12)
C24 0.0916(15) 0.0988(17) 0.107(2) 0.0104(15) -0.0137(14) 0.0078(14)
C25 0.131(3) 0.126(3) 0.156(4) 0.037(3) -0.046(3) 0.001(3)
C26 0.126(3) 0.177(5) 0.208(7) 0.053(5) -0.072(4) 0.004(4)
C27 0.105(3) 0.189(6) 0.198(6) 0.047(5) -0.051(4) -0.009(3)
C28 0.0888(18) 0.142(3) 0.163(4) 0.025(3) -0.021(2) -0.005(2)
Fe3 0.08316(18) 0.08316(18) 0.08316(18) 0.00134(15) 0.00134(15) 0.00134(15)
O1 0.0744(8) 0.0914(10) 0.0830(9) 0.0083(8) -0.0031(7) -0.0028(7)
O2 0.0781(9) 0.0891(10) 0.0958(11) 0.0112(9) -0.0024(8) -0.0027(8)
O3 0.137(3) 0.245(5) 0.159(3) 0.114(4) -0.046(2) -0.044(3)
O4 0.147(3) 0.208(4) 0.172(3) 0.107(3) -0.043(3) -0.063(3)
C29 0.0773(11) 0.0895(13) 0.0783(11) 0.0016(10) 0.0030(9) 0.0007(10)
C30 0.0787(12) 0.0931(14) 0.0798(12) 0.0048(11) 0.0004(10) -0.0056(10)
C31 0.0890(15) 0.131(3) 0.0950(17) 0.0243(18) -0.0132(13) -0.0146(16)
C32 0.109(2) 0.164(4) 0.103(2) 0.053(2) -0.0201(18) -0.021(2)
C33 0.106(2) 0.145(3) 0.1022(19) 0.044(2) -0.0111(17) -0.018(2)
C34 0.0877(14) 0.122(2) 0.0835(14) 0.0182(15) -0.0030(11) -0.0129(15)
O1S 0.208(17) 0.34(3) 0.35(3) 0.00(2) -0.020(16) 0.014(18)
C1S 0.136(12) 0.26(2) 0.32(3) 0.06(2) 0.007(13) 0.035(15)
B1 0.099(7) 0.208(13) 0.175(15) 0.071(9) 0.043(6) 0.063(8)
F1 0.172(13) 0.232(14) 0.225(18) 0.112(14) 0.083(11) 0.051(13)
F2 0.160(9) 0.246(17) 0.277(18) 0.039(17) -0.012(9) 0.013(13)
F3 0.135(7) 0.240(16) 0.168(13) 0.087(11) 0.065(7) 0.053(9)
F4 0.174(15) 0.223(12) 0.164(12) 0.052(9) 0.050(9) 0.055(10)

loop_
_atom_type_symbol
_atom_type_description
_atom_type_scat_dispersion_real
_atom_type_scat_dispersion_imag
_atom_type_scat_source
C C 0.0034 0.0017 'XDisp Program in WinGX L.J. Farrugia, J.Appl.Cryst. 2012,45,849-854'
H H 0.0000 0.0000 'XDisp Program in WinGX L.J. Farrugia, J.Appl.Cryst. 2012,45,849-854'
B B 0.0017 0.0007 'XDisp Program in WinGX L.J. Farrugia, J.Appl.Cryst. 2012,45,849-854'
N N 0.0066 0.0035 'XDisp Program in WinGX L.J. Farrugia, J.Appl.Cryst. 2012,45,849-854'
O O 0.0115 0.0065 'XDisp Program in WinGX L.J. Farrugia, J.Appl.Cryst. 2012,45,849-854'
F F 0.0186 0.0109 'XDisp Program in WinGX L.J. Farrugia, J.Appl.Cryst. 2012,45,849-854'
Fe Fe 0.3512 0.8903 'XDisp Program in WinGX L.J. Farrugia, J.Appl.Cryst. 2012,45,849-854'

loop_
_geom_angle_atom_site_label_1
_geom_angle_atom_site_label_2
_geom_angle_atom_site_label_3
_geom_angle
_geom_angle_site_symmetry_1
_geom_angle_site_symmetry_3
_geom_angle_publ_flag
N2 Fe1 N2 96.46(9) . 9 ?
N2 Fe1 N2 96.46(9) . 5 ?
N2 Fe1 N2 96.46(9) 9 5 ?
N2 Fe1 N1 91.58(10) . 5 ?
N2 Fe1 N1 171.41(10) 9 5 ?
N2 Fe1 N1 79.58(9) 5 5 ?
N2 Fe1 N1 171.41(10) . 9 ?
N2 Fe1 N1 79.58(9) 9 9 ?
N2 Fe1 N1 91.58(10) 5 9 ?
N1 Fe1 N1 92.83(10) 5 9 ?
N2 Fe1 N1 79.59(9) . . ?
N2 Fe1 N1 91.58(10) 9 . ?
N2 Fe1 N1 171.41(10) 5 . ?
N1 Fe1 N1 92.83(10) 5 . ?
N1 Fe1 N1 92.83(10) 9 . ?
N5 Fe2 N5 97.54(9) . 9 ?
N5 Fe2 N5 97.54(9) . 5 ?
N5 Fe2 N5 97.54(9) 9 5 ?
N5 Fe2 N6 77.35(11) . . ?
N5 Fe2 N6 168.18(11) 9 . ?
N5 Fe2 N6 93.73(11) 5 . ?
N5 Fe2 N6 93.73(11) . 9 ?
N5 Fe2 N6 77.36(11) 9 9 ?
N5 Fe2 N6 168.18(11) 5 9 ?
N6 Fe2 N6 92.22(13) . 9 ?
N5 Fe2 N6 168.18(11) . 5 ?
N5 Fe2 N6 93.73(11) 9 5 ?
N5 Fe2 N6 77.36(11) 5 5 ?
N6 Fe2 N6 92.22(13) . 5 ?
N6 Fe2 N6 92.22(13) 9 5 ?
C1 N1 C5 117.6(3) . . ?
C1 N1 Fe1 127.4(2) . . ?
C5 N1 Fe1 114.81(19) . . ?
C6 N2 N3 106.3(2) . . ?
C6 N2 Fe1 115.78(19) . . ?
N3 N2 Fe1 136.42(18) . . ?
N2 N3 C8 110.7(2) . . ?
N2 N3 H3 129(4) . . ?
C8 N3 H3 120(4) . . ?
N5 N4 C21 111.7(3) . . ?
N5 N4 H4 121(4) . . ?
C21 N4 H4 128(4) . . ?
N4 N5 C23 105.4(3) . . ?
N4 N5 Fe2 135.8(2) . . ?
C23 N5 Fe2 115.1(2) . . ?
C28 N6 C24 116.8(4) . . ?
C28 N6 Fe2 127.7(3) . . ?
C24 N6 Fe2 115.3(2) . . ?
N1 C1 C2 121.9(4) . . ?
N1 C1 H1A 119.1 . . ?
C2 C1 H1A 119.1 . . ?
C3 C2 C1 119.7(4) . . ?
C3 C2 H2A 120.2 . . ?
C1 C2 H2A 120.2 . . ?
C4 C3 C2 119.5(4) . . ?
C4 C3 H3B 120.2 . . ?
C2 C3 H3B 120.2 . . ?
C3 C4 C5 119.6(4) . . ?
C3 C4 H4B 120.2 . . ?
C5 C4 H4B 120.2 . . ?
N1 C5 C4 121.6(3) . . ?
N1 C5 C6 113.3(3) . . ?
C4 C5 C6 125.1(3) . . ?
N2 C6 C7 111.0(3) . . ?
N2 C6 C5 115.9(3) . . ?
C7 C6 C5 133.1(3) . . ?
C6 C7 C8 105.5(3) . . ?
C6 C7 H7A 127.3 . . ?
C8 C7 H7A 127.3 . . ?
N3 C8 C7 106.4(3) . . ?
N3 C8 C9 123.3(3) . . ?
C7 C8 C9 130.2(3) . . ?
C14 C9 C10 120.9(3) . . ?
C14 C9 C8 121.7(3) . . ?
C10 C9 C8 117.3(3) . . ?
C9 C10 C11 117.9(5) . . ?
C9 C10 H10A 121.1 . . ?
C11 C10 H10A 121.1 . . ?
C12 C11 C10 120.3(5) . . ?
C12 C11 H11A 119.9 . . ?
C10 C11 H11A 119.9 . . ?
C11 C12 C13 121.8(4) . . ?
C11 C12 H12A 119.1 . . ?
C13 C12 H12A 119.1 . . ?
C12 C13 C14 117.9(4) . . ?
C12 C13 C15 122.1(4) . . ?
C14 C13 C15 119.8(3) . . ?
C9 C14 C13 121.0(3) . . ?
C9 C14 H14A 119.5 . . ?
C13 C14 H14A 119.5 . . ?
C20 C15 C16 117.5(4) . . ?
C20 C15 C13 118.6(3) . . ?
C16 C15 C13 123.7(4) . . ?
C17 C16 C15 120.0(4) . . ?
C17 C16 H16A 120.0 . . ?
C15 C16 H16A 120.0 . . ?
C16 C17 C18 121.2(4) . . ?
C16 C17 H17A 119.4 . . ?
C18 C17 H17A 119.4 . . ?
C17 C18 C19 120.2(5) . . ?
C17 C18 H18A 119.9 . . ?
C19 C18 H18A 119.9 . . ?
C20 C19 C18 118.5(4) . . ?
C20 C19 C21 121.2(3) . . ?
C18 C19 C21 120.1(4) . . ?
C19 C20 C15 122.4(3) . . ?
C19 C20 H20A 118.8 . . ?
C15 C20 H20A 118.8 . . ?
N4 C21 C22 106.3(3) . . ?
N4 C21 C19 121.7(3) . . ?
C22 C21 C19 131.9(3) . . ?
C23 C22 C21 105.7(3) . . ?
C23 C22 H22A 127.2 . . ?
C21 C22 H22A 127.2 . . ?
N5 C23 C22 110.9(3) . . ?
N5 C23 C24 116.0(3) . . ?
C22 C23 C24 133.0(3) . . ?
N6 C24 C25 124.1(4) . . ?
N6 C24 C23 114.0(3) . . ?
C25 C24 C23 121.9(4) . . ?
C24 C25 C26 118.0(5) . . ?
C24 C25 H25A 121.0 . . ?
C26 C25 H25A 121.0 . . ?
C27 C26 C25 119.4(5) . . ?
C27 C26 H26A 120.3 . . ?
C25 C26 H26A 120.3 . . ?
C26 C27 C28 120.2(5) . . ?
C26 C27 H27A 119.9 . . ?
C28 C27 H27A 119.9 . . ?
N6 C28 C27 121.6(5) . . ?
N6 C28 H28A 119.2 . . ?
C27 C28 H28A 119.2 . . ?
O2 Fe3 O2 90.35(9) 5 9 ?
O2 Fe3 O2 90.35(9) 5 . ?
O2 Fe3 O2 90.35(9) 9 . ?
O2 Fe3 O1 95.57(9) 5 9 ?
O2 Fe3 O1 82.41(7) 9 9 ?
O2 Fe3 O1 170.65(8) . 9 ?
O2 Fe3 O1 82.41(7) 5 5 ?
O2 Fe3 O1 170.65(8) 9 5 ?
O2 Fe3 O1 95.57(9) . 5 ?
O1 Fe3 O1 92.39(8) 9 5 ?
O2 Fe3 O1 170.65(8) 5 . ?
O2 Fe3 O1 95.57(9) 9 . ?
O2 Fe3 O1 82.41(7) . . ?
O1 Fe3 O1 92.39(8) 9 . ?
O1 Fe3 O1 92.39(8) 5 . ?
C29 O1 Fe3 113.39(17) . . ?
C30 O2 Fe3 113.03(17) . . ?
O1 C29 C34 124.3(3) . . ?
O1 C29 C30 115.1(2) . . ?
C34 C29 C30 120.6(3) . . ?
O2 C30 C31 122.7(3) . . ?
O2 C30 C29 116.0(2) . . ?
C31 C30 C29 121.3(3) . . ?
C30 C31 C32 120.2(3) . . ?
C30 C31 H31A 119.9 . . ?
C32 C31 H31A 119.9 . . ?
O3 C32 C31 122.9(4) . . ?
O3 C32 C33 118.6(4) . . ?
C31 C32 C33 118.6(3) . . ?
O4 C33 C34 123.1(4) . . ?
O4 C33 C32 118.4(4) . . ?
C34 C33 C32 118.5(3) . . ?
C29 C34 C33 120.8(3) . . ?
C29 C34 H34A 119.6 . . ?
C33 C34 H34A 119.6 . . ?
C1S O1S H1S 110.1 . . ?
O1S C1S H1S1 109.4 . . ?
O1S C1S H1S2 110.1 . . ?
H1S1 C1S H1S2 109.5 . . ?
O1S C1S H1S3 108.8 . . ?
H1S1 C1S H1S3 109.5 . . ?
H1S2 C1S H1S3 109.5 . . ?
F1 B1 F3 111.9(16) . . ?
F1 B1 F4 112.9(18) . . ?
F3 B1 F4 110.8(17) . . ?
F1 B1 F2 106.4(16) . . ?
F3 B1 F2 107.7(17) . . ?
F4 B1 F2 106.7(14) . . ?

loop_
_geom_bond_atom_site_label_1
_geom_bond_atom_site_label_2
_geom_bond_distance
_geom_bond_site_symmetry_2
_geom_bond_publ_flag
Fe1 N2 1.996(2) . ?
Fe1 N2 1.996(2) 9 ?
Fe1 N2 1.996(2) 5 ?
Fe1 N1 2.041(2) 5 ?
Fe1 N1 2.041(2) 9 ?
Fe1 N1 2.041(2) . ?
Fe2 N5 2.071(3) . ?
Fe2 N5 2.071(3) 9 ?
Fe2 N5 2.071(3) 5 ?
Fe2 N6 2.110(3) . ?
Fe2 N6 2.110(3) 9 ?
Fe2 N6 2.110(3) 5 ?
N1 C1 1.339(4) . ?
N1 C5 1.359(4) . ?
N2 C6 1.330(3) . ?
N2 N3 1.355(3) . ?
N3 C8 1.363(4) . ?
N3 H3 0.89(3) . ?
N4 N5 1.341(4) . ?
N4 C21 1.361(4) . ?
N4 H4 0.89(3) . ?
N5 C23 1.351(4) . ?
N6 C28 1.353(5) . ?
N6 C24 1.353(5) . ?
C1 C2 1.386(5) . ?
C1 H1A 0.9300 . ?
C2 C3 1.355(8) . ?
C2 H2A 0.9300 . ?
C3 C4 1.350(7) . ?
C3 H3B 0.9300 . ?
C4 C5 1.385(5) . ?
C4 H4B 0.9300 . ?
C5 C6 1.464(4) . ?
C6 C7 1.384(4) . ?
C7 C8 1.393(5) . ?
C7 H7A 0.9300 . ?
C8 C9 1.468(4) . ?
C9 C14 1.371(5) . ?
C9 C10 1.396(5) . ?
C10 C11 1.420(7) . ?
C10 H10A 0.9300 . ?
C11 C12 1.358(9) . ?
C11 H11A 0.9300 . ?
C12 C13 1.391(7) . ?
C12 H12A 0.9300 . ?
C13 C14 1.399(5) . ?
C13 C15 1.459(6) . ?
C14 H14A 0.9300 . ?
C15 C20 1.400(4) . ?
C15 C16 1.402(5) . ?
C16 C17 1.365(9) . ?
C16 H16A 0.9300 . ?
C17 C18 1.376(7) . ?
C17 H17A 0.9300 . ?
C18 C19 1.386(5) . ?
C18 H18A 0.9300 . ?
C19 C20 1.367(5) . ?
C19 C21 1.458(5) . ?
C20 H20A 0.9300 . ?
C21 C22 1.388(5) . ?
C22 C23 1.377(5) . ?
C22 H22A 0.9300 . ?
C23 C24 1.469(5) . ?
C24 C25 1.354(5) . ?
C25 C26 1.403(8) . ?
C25 H25A 0.9300 . ?
C26 C27 1.335(10) . ?
C26 H26A 0.9300 . ?
C27 C28 1.394(8) . ?
C27 H27A 0.9300 . ?
C28 H28A 0.9300 . ?
Fe3 O2 1.991(2) 5 ?
Fe3 O2 1.991(2) 9 ?
Fe3 O2 1.991(2) . ?
Fe3 O1 2.0078(19) 9 ?
Fe3 O1 2.0078(19) 5 ?
Fe3 O1 2.0078(19) . ?
O1 C29 1.307(3) . ?
O2 C30 1.316(3) . ?
O3 C32 1.224(5) . ?
O4 C33 1.215(5) . ?
C29 C34 1.349(4) . ?
C29 C30 1.502(4) . ?
C30 C31 1.356(4) . ?
C31 C32 1.433(6) . ?
C31 H31A 0.9300 . ?
C32 C33 1.525(6) . ?
C33 C34 1.435(5) . ?
C34 H34A 0.9300 . ?
O1S C1S 1.44(2) . ?
O1S H1S 0.8201 . ?
C1S H1S1 0.9598 . ?
C1S H1S2 0.9599 . ?
C1S H1S3 0.9601 . ?
B1 F1 1.353(19) . ?
B1 F3 1.354(18) . ?
B1 F4 1.361(19) . ?
B1 F2 1.402(17) . ?

loop_
_geom_hbond_atom_site_label_D
_geom_hbond_atom_site_label_H
_geom_hbond_atom_site_label_A
_geom_hbond_distance_DH
_geom_hbond_distance_HA
_geom_hbond_distance_DA
_geom_hbond_angle_DHA
_geom_hbond_site_symmetry_A
_geom_hbond_publ_flag
N3 H3 O1 0.89(3) 2.10(3) 2.929(3) 156(5) . yes
N4 H4 O2 0.89(3) 2.13(3) 2.982(3) 162(5) 9 yes
